data_2019020
loop_
_publ_author_name
'Zhang, Qian'
'Liu, Jie'
'Lu, Jing'
'Gong, Shu-Wen'

_publ_section_title
;
 Two polyoxometallate-based supramolecular compounds influenced by the
 ratio between the polyoxometallate anion and organic cation
;
_journal_coeditor_code YF3031
_journal_issue 6
_journal_name_full 'Acta Crystallographica Section C'
_journal_page_first 588
_journal_page_last 593
_journal_paper_doi 10.1107/S0108270113011554
_journal_volume 69
_journal_year 2013
_chemical_formula_iupac '(C10 H16 N4) (C10 H15 N4) [P Mo12 O40] , 2H2 O'
_chemical_formula_moiety 'C10 H16 N4 2+, C10 H15 N4 +, P Mo12 O40 3-, 2(H2 O)'
_chemical_formula_sum 'C20 H34 Mo12 N8 O42 P'
_chemical_formula_weight 2240.80
_chemical_name_systematic
;
1,1'-(butane-1,4-diyl)bis(1<i>H</i>-imidazol-3-ium)
1-[4-(1<i>H</i>-imidazol-1-yl)butyl]-1<i>H</i>-imidazol-3-ium
tetracosa-\m~2~-oxido-dodecaoxido-\m~12~-phosphato-dodecamolybdenum(VI)
dihydrate
;
_space_group_IT_number 2
_symmetry_cell_setting triclinic
_symmetry_space_group_name_Hall '-P 1'
_symmetry_space_group_name_H-M 'P -1'
_atom_sites_solution_hydrogens geom
_atom_sites_solution_primary direct
_atom_sites_solution_secondary difmap
_audit_creation_method SHELXL97
_cell_angle_alpha 102.1940(10)
_cell_angle_beta 98.1840(10)
_cell_angle_gamma 115.998(2)
_cell_formula_units_Z 1
_cell_length_a 11.2350(12)
_cell_length_b 11.7211(13)
_cell_length_c 11.8459(13)
_cell_measurement_reflns_used 4586
_cell_measurement_temperature 293(2)
_cell_measurement_theta_max 25.02
_cell_measurement_theta_min 1.83
_cell_volume 1320.5(3)
_computing_cell_refinement 'SMART (Bruker, 2002)'
_computing_data_collection 'SMART (Bruker, 2002)'
_computing_data_reduction 'SAINT (Bruker, 2002)'
_computing_molecular_graphics 'DIAMOND (Brandenburg, 2006)'
_computing_publication_material 'publCIF (Westrip, 2010)'
_computing_structure_refinement 'SHELXL97 (Sheldrick, 2008)'
_computing_structure_solution 'SHELXS97 (Sheldrick, 2008)'
_diffrn_ambient_temperature 293(2)
_diffrn_measured_fraction_theta_full 0.984
_diffrn_measured_fraction_theta_max 0.984
_diffrn_measurement_device_type 'Bruker SMART CCD area-detector'
_diffrn_measurement_method '\f and \w'
_diffrn_radiation_monochromator graphite
_diffrn_radiation_source 'fine-focus sealed tube'
_diffrn_radiation_type MoK\a
_diffrn_radiation_wavelength 0.71073
_diffrn_reflns_av_R_equivalents 0.0178
_diffrn_reflns_av_sigmaI/netI 0.0396
_diffrn_reflns_limit_h_max 13
_diffrn_reflns_limit_h_min -9
_diffrn_reflns_limit_k_max 9
_diffrn_reflns_limit_k_min -13
_diffrn_reflns_limit_l_max 14
_diffrn_reflns_limit_l_min -13
_diffrn_reflns_number 6912
_diffrn_reflns_theta_full 25.02
_diffrn_reflns_theta_max 25.02
_diffrn_reflns_theta_min 1.83
_diffrn_standards_decay_% 0
_diffrn_standards_interval_count 0
_diffrn_standards_interval_time 0
_diffrn_standards_number 0
_exptl_absorpt_coefficient_mu 2.891
_exptl_absorpt_correction_T_max 0.5955
_exptl_absorpt_correction_T_min 0.5687
_exptl_absorpt_correction_type multi-scan
_exptl_absorpt_process_details '(SADABS; Bruker, 2002)'
_exptl_crystal_colour black
_exptl_crystal_density_diffrn 2.818
_exptl_crystal_density_method 'not measured'
_exptl_crystal_description block
_exptl_crystal_F_000 1065
_exptl_crystal_size_max 0.22
_exptl_crystal_size_mid 0.22
_exptl_crystal_size_min 0.20
_refine_diff_density_max 1.625
_refine_diff_density_min -1.424
_refine_ls_extinction_method none
_refine_ls_goodness_of_fit_ref 1.040
_refine_ls_hydrogen_treatment constr
_refine_ls_matrix_type full
_refine_ls_number_parameters 394
_refine_ls_number_reflns 4586
_refine_ls_number_restraints 1285
_refine_ls_restrained_S_all 1.048
_refine_ls_R_factor_all 0.0711
_refine_ls_R_factor_gt 0.0503
_refine_ls_shift/su_max 0.000
_refine_ls_shift/su_mean 0.000
_refine_ls_structure_factor_coef Fsqd
_refine_ls_weighting_details 'calc w=1/[\s^2^(Fo^2^)+(0.0350P)^2^+18.6135P] where P=(Fo^2^+2Fc^2^)/3'
_refine_ls_weighting_scheme calc
_refine_ls_wR_factor_gt 0.1069
_refine_ls_wR_factor_ref 0.1226
_reflns_number_gt 3425
_reflns_number_total 4586
_reflns_threshold_expression I>2\s(I)
_cod_data_source_file yf3031.cif
_cod_data_source_block II
_cod_original_cell_volume 1320.5(2)
_cod_database_code 2019020
_cod_database_fobs_code 2019020

loop_
_symmetry_equiv_pos_as_xyz
'x, y, z'
'-x, -y, -z'

loop_
_atom_site_type_symbol
_atom_site_label
_atom_site_fract_x
_atom_site_fract_y
_atom_site_fract_z
_atom_site_U_iso_or_equiv
_atom_site_adp_type
_atom_site_calc_flag
_atom_site_refinement_flags
_atom_site_occupancy
_atom_site_symmetry_multiplicity
Mo Mo1 0.46552(9) 0.07220(10) 0.22452(8) 0.0388(2) Uani d U 1 1
Mo Mo2 0.71523(9) 0.32873(8) 0.48705(8) 0.0356(2) Uani d U 1 1
Mo Mo3 0.40031(9) 0.14709(9) 0.73899(7) 0.0333(2) Uani d U 1 1
Mo Mo4 0.14615(8) -0.11069(8) 0.48237(7) 0.0306(2) Uani d U 1 1
Mo Mo5 0.35826(9) 0.21212(9) 0.45929(8) 0.0368(2) Uani d U 1 1
Mo Mo6 0.24643(8) -0.25290(8) 0.23868(7) 0.0318(2) Uani d U 1 1
P P1 0.5000 0.0000 0.5000 0.0218(6) Uani d SU 1 2
O O1 0.4647(13) -0.0627(13) 0.3634(12) 0.0342(19) Uani d PU 0.50 1
O O2 0.5070(14) 0.1126(13) 0.4417(12) 0.0374(17) Uani d PU 0.50 1
O O3 0.3932(13) 0.0373(13) 0.5303(12) 0.0355(18) Uani d PU 0.50 1
O O4 0.3576(13) -0.1168(13) 0.4540(11) 0.033(2) Uani d PU 0.50 1
O O5 0.5665(8) -0.0198(8) 0.2060(7) 0.0555(16) Uani d U 1 1
O O6 0.4464(8) 0.1011(7) 0.0939(6) 0.0484(18) Uani d U 1 1
O O7 0.6272(8) 0.2259(8) 0.3169(7) 0.0597(16) Uani d U 1 1
O O8 0.3626(8) 0.1427(8) 0.2992(7) 0.0592(16) Uani d U 1 1
O O9 0.8292(8) 0.2463(8) 0.4710(7) 0.0505(16) Uani d U 1 1
O O10 0.8160(8) 0.4785(7) 0.4787(7) 0.0531(18) Uani d U 1 1
O O11 0.7576(8) 0.3532(8) 0.6503(7) 0.0502(15) Uani d U 1 1
O O12 0.5499(8) 0.3320(8) 0.4903(7) 0.0612(16) Uani d U 1 1
O O13 0.5931(8) 0.2613(8) 0.7842(8) 0.0566(17) Uani d U 1 1
O O14 0.3834(8) 0.2366(7) 0.6249(7) 0.0534(16) Uani d U 1 1
O O15 0.3521(8) 0.2140(8) 0.8482(7) 0.056(2) Uani d U 1 1
O O16 0.2255(8) -0.0002(7) 0.6413(7) 0.0562(17) Uani d U 1 1
O O17 -0.0207(7) -0.1652(9) 0.4700(7) 0.056(2) Uani d U 1 1
O O18 0.1963(8) 0.0447(7) 0.4316(7) 0.0531(15) Uani d U 1 1
O O19 0.1346(8) -0.2004(7) 0.3191(6) 0.0436(14) Uani d U 1 1
O O20 0.2916(8) 0.3094(7) 0.4391(7) 0.0528(18) Uani d U 1 1
O O21 0.1251(7) -0.3728(7) 0.1181(6) 0.051(2) Uani d U 1 1
O O22 0.3046(8) -0.1015(8) 0.1882(7) 0.0540(16) Uani d U 1 1
O O23 0.9842(10) 0.9348(11) 0.1883(9) 0.090(3) Uani d U 1 1
H H23A 0.9002 0.8984 0.1890 0.108 Uiso d R 1 1
H H23B 1.0339 0.9615 0.2595 0.108 Uiso d R 1 1
C C1 0.7503(11) 0.5833(12) 0.2638(11) 0.052(2) Uani d U 1 1
H H1 0.7573 0.6472 0.3300 0.063 Uiso calc R 1 1
C C2 0.8040(12) 0.4744(12) 0.1247(10) 0.051(2) Uani d U 1 1
H H2 0.8549 0.4509 0.0785 0.062 Uiso calc R 1 1
C C3 0.6686(12) 0.4038(12) 0.1119(11) 0.055(2) Uani d U 1 1
H H3 0.6078 0.3225 0.0540 0.066 Uiso calc R 1 1
C C4 0.4988(12) 0.4339(13) 0.2214(11) 0.055(2) Uani d U 1 1
H H4A 0.5079 0.4968 0.2944 0.066 Uiso calc R 1 1
H H4B 0.4626 0.3465 0.2326 0.066 Uiso calc R 1 1
C C5 0.3995(12) 0.4301(13) 0.1194(11) 0.056(2) Uani d U 1 1
H H5A 0.3882 0.3649 0.0472 0.068 Uiso calc R 1 1
H H5B 0.4380 0.5166 0.1062 0.068 Uiso calc R 1 1
C C6 0.2565(13) 0.3947(13) 0.1414(12) 0.065(3) Uani d U 1 1
H H6A 0.2684 0.4491 0.2206 0.077 Uiso calc R 1 1
H H6B 0.2056 0.4153 0.0831 0.077 Uiso calc R 1 1
C C7 0.1789(12) 0.2564(13) 0.1323(12) 0.063(2) Uani d U 1 1
H H7A 0.2256 0.2361 0.1941 0.076 Uiso calc R 1 1
H H7B 0.1702 0.2009 0.0548 0.076 Uiso calc R 1 1
C C8 -0.0801(13) 0.1642(14) 0.0572(12) 0.066(3) Uani d U 1 1
H H8 -0.0876 0.1364 -0.0242 0.079 Uiso calc R 1 1
N N4 -0.1276(10) 0.2105(11) 0.2266(10) 0.063(2) Uani d U 1 1
H H4 -0.1729 0.2167 0.2782 0.075 Uiso calc PR 0.75 1
C C10 0.0063(14) 0.2593(14) 0.2506(13) 0.068(3) Uani d U 1 1
H H10 0.0680 0.3069 0.3261 0.082 Uiso calc R 1 1
N N1 0.6357(9) 0.4733(9) 0.1997(8) 0.0440(17) Uani d U 1 1
N N2 0.8530(10) 0.5886(10) 0.2195(9) 0.054(2) Uani d U 1 1
H H2A 0.9365 0.6524 0.2453 0.065 Uiso calc PR 0.75 1
N N3 0.0391(10) 0.2287(11) 0.1470(10) 0.062(2) Uani d U 1 1
C C9 -0.1832(13) 0.1480(14) 0.1057(12) 0.063(3) Uani d U 1 1
H H9 -0.2761 0.1026 0.0653 0.076 Uiso calc PR 0.50 1

loop_
_atom_site_aniso_label
_atom_site_aniso_U_11
_atom_site_aniso_U_22
_atom_site_aniso_U_33
_atom_site_aniso_U_12
_atom_site_aniso_U_13
_atom_site_aniso_U_23
Mo1 0.0353(5) 0.0578(6) 0.0267(4) 0.0231(4) 0.0091(4) 0.0175(4)
Mo2 0.0345(5) 0.0276(4) 0.0343(5) 0.0078(4) 0.0109(4) 0.0050(4)
Mo3 0.0370(5) 0.0371(5) 0.0310(5) 0.0226(4) 0.0156(4) 0.0053(4)
Mo4 0.0221(4) 0.0343(5) 0.0322(4) 0.0139(4) 0.0063(3) 0.0038(4)
Mo5 0.0384(5) 0.0412(5) 0.0383(5) 0.0288(4) 0.0075(4) 0.0064(4)
Mo6 0.0246(4) 0.0309(5) 0.0288(4) 0.0100(4) 0.0011(3) -0.0001(3)
P1 0.0234(13) 0.0274(13) 0.0218(13) 0.0172(11) 0.0100(11) 0.0079(11)
O1 0.031(3) 0.041(3) 0.036(3) 0.023(3) 0.011(3) 0.010(3)
O2 0.037(2) 0.042(2) 0.037(3) 0.024(2) 0.011(2) 0.010(2)
O3 0.035(3) 0.039(3) 0.035(3) 0.021(2) 0.012(2) 0.008(3)
O4 0.033(3) 0.035(3) 0.032(3) 0.019(3) 0.009(3) 0.007(3)
O5 0.041(3) 0.053(3) 0.065(3) 0.016(2) 0.008(3) 0.024(3)
O6 0.048(4) 0.052(4) 0.038(4) 0.018(3) 0.010(3) 0.018(3)
O7 0.043(2) 0.065(2) 0.049(2) 0.017(2) 0.012(2) -0.004(2)
O8 0.043(2) 0.062(2) 0.049(2) 0.015(2) 0.011(2) -0.004(2)
O9 0.061(3) 0.052(3) 0.043(3) 0.034(2) 0.012(3) 0.009(3)
O10 0.057(4) 0.039(4) 0.062(4) 0.018(3) 0.025(3) 0.017(3)
O11 0.061(3) 0.052(3) 0.041(3) 0.033(2) 0.015(2) 0.009(2)
O12 0.044(2) 0.066(2) 0.048(2) 0.016(2) 0.013(2) -0.007(2)
O13 0.042(3) 0.054(3) 0.068(3) 0.018(2) 0.009(3) 0.023(3)
O14 0.053(3) 0.043(2) 0.043(2) 0.010(2) 0.001(2) 0.011(2)
O15 0.054(4) 0.047(4) 0.049(4) 0.015(3) 0.026(4) -0.007(3)
O16 0.058(3) 0.042(3) 0.043(3) 0.007(2) -0.001(2) 0.010(2)
O17 0.028(4) 0.083(5) 0.050(4) 0.022(4) 0.011(3) 0.018(4)
O18 0.055(2) 0.043(2) 0.042(2) 0.012(2) 0.003(2) 0.010(2)
O19 0.050(3) 0.044(3) 0.038(2) 0.027(2) 0.013(2) 0.006(2)
O20 0.054(4) 0.045(4) 0.060(4) 0.032(3) 0.002(3) 0.011(3)
O21 0.038(4) 0.051(4) 0.040(4) 0.018(3) -0.008(3) -0.012(3)
O22 0.042(3) 0.052(3) 0.062(3) 0.018(2) 0.009(2) 0.020(2)
O23 0.066(6) 0.113(7) 0.076(6) 0.041(5) 0.004(5) 0.016(5)
C1 0.041(4) 0.051(4) 0.055(4) 0.020(3) 0.014(3) 0.002(3)
C2 0.043(4) 0.053(4) 0.050(4) 0.020(3) 0.017(3) 0.003(4)
C3 0.044(3) 0.053(4) 0.053(4) 0.015(3) 0.015(3) 0.002(3)
C4 0.042(3) 0.057(3) 0.053(3) 0.017(3) 0.017(3) 0.006(3)
C5 0.041(3) 0.062(4) 0.057(4) 0.018(3) 0.017(3) 0.010(3)
C6 0.046(4) 0.069(4) 0.064(4) 0.019(4) 0.017(4) 0.011(4)
C7 0.044(3) 0.070(4) 0.063(4) 0.021(3) 0.010(3) 0.013(3)
C8 0.044(4) 0.080(4) 0.059(4) 0.019(4) 0.013(4) 0.016(4)
N4 0.044(4) 0.075(4) 0.059(4) 0.022(4) 0.013(3) 0.016(4)
C10 0.048(4) 0.076(4) 0.061(4) 0.018(4) 0.009(4) 0.015(4)
N1 0.038(3) 0.045(3) 0.048(3) 0.020(3) 0.016(3) 0.010(3)
N2 0.041(3) 0.058(4) 0.054(4) 0.023(3) 0.011(3) 0.002(3)
N3 0.041(3) 0.073(4) 0.059(4) 0.018(3) 0.012(3) 0.019(3)
C9 0.040(4) 0.078(5) 0.057(4) 0.017(4) 0.011(4) 0.022(4)

loop_
_atom_type_symbol
_atom_type_description
_atom_type_scat_dispersion_real
_atom_type_scat_dispersion_imag
_atom_type_scat_source
C C 0.0033 0.0016 'International Tables Vol C Tables 4.2.6.8 and 6.1.1.4'
H H 0.0000 0.0000 'International Tables Vol C Tables 4.2.6.8 and 6.1.1.4'
O O 0.0106 0.0060 'International Tables Vol C Tables 4.2.6.8 and 6.1.1.4'
N N 0.0061 0.0033 'International Tables Vol C Tables 4.2.6.8 and 6.1.1.4'
P P 0.1023 0.0942 'International Tables Vol C Tables 4.2.6.8 and 6.1.1.4'
Mo Mo -1.6832 0.6857 'International Tables Vol C Tables 4.2.6.8 and 6.1.1.4'

loop_
_geom_angle_atom_site_label_1
_geom_angle_atom_site_label_2
_geom_angle_atom_site_label_3
_geom_angle_site_symmetry_1
_geom_angle_site_symmetry_3
_geom_angle
O6 Mo1 O7 . . 101.8(4)
O6 Mo1 O5 . . 101.7(4)
O7 Mo1 O5 . . 89.2(4)
O6 Mo1 O8 . . 101.2(4)
O7 Mo1 O8 . . 89.4(3)
O5 Mo1 O8 . . 156.9(4)
O6 Mo1 O22 . . 100.8(3)
O7 Mo1 O22 . . 157.4(4)
O5 Mo1 O22 . . 86.6(3)
O8 Mo1 O22 . . 85.9(3)
O6 Mo1 O2 . . 159.0(4)
O7 Mo1 O2 . . 64.8(4)
O5 Mo1 O2 . . 94.4(4)
O8 Mo1 O2 . . 64.2(4)
O22 Mo1 O2 . . 93.4(4)
O6 Mo1 O1 . . 156.5(4)
O7 Mo1 O1 . . 95.9(4)
O5 Mo1 O1 . . 62.9(4)
O8 Mo1 O1 . . 94.3(4)
O22 Mo1 O1 . . 62.5(4)
O2 Mo1 O1 . . 44.4(4)
O10 Mo2 O11 . . 102.7(4)
O10 Mo2 O12 . . 102.6(4)
O11 Mo2 O12 . . 91.3(3)
O10 Mo2 O9 . . 101.5(4)
O11 Mo2 O9 . . 88.9(3)
O12 Mo2 O9 . . 155.3(4)
O10 Mo2 O7 . . 101.4(4)
O11 Mo2 O7 . . 155.7(4)
O12 Mo2 O7 . . 86.1(3)
O9 Mo2 O7 . . 83.6(3)
O10 Mo2 O2 . . 158.5(4)
O11 Mo2 O2 . . 93.9(4)
O12 Mo2 O2 . . 63.0(4)
O9 Mo2 O2 . . 92.3(4)
O7 Mo2 O2 . . 63.5(4)
O15 Mo3 O13 . . 102.3(4)
O15 Mo3 O5 . 2_656 103.4(4)
O13 Mo3 O5 . 2_656 88.2(3)
O15 Mo3 O14 . . 101.7(4)
O13 Mo3 O14 . . 88.8(3)
O5 Mo3 O14 2_656 . 154.8(4)
O15 Mo3 O16 . . 100.6(4)
O13 Mo3 O16 . . 157.1(4)
O5 Mo3 O16 2_656 . 86.9(3)
O14 Mo3 O16 . . 86.3(3)
O15 Mo3 O1 . 2_656 159.9(4)
O13 Mo3 O1 . 2_656 63.7(4)
O5 Mo3 O1 2_656 2_656 63.7(4)
O14 Mo3 O1 . 2_656 92.7(4)
O16 Mo3 O1 . 2_656 94.2(4)
O15 Mo3 O3 . . 158.8(4)
O13 Mo3 O3 . . 94.1(4)
O5 Mo3 O3 2_656 . 90.3(4)
O14 Mo3 O3 . . 64.9(4)
O16 Mo3 O3 . . 63.6(4)
O1 Mo3 O3 2_656 . 41.3(4)
O17 Mo4 O16 . . 102.0(4)
O17 Mo4 O9 . 2_656 101.5(4)
O16 Mo4 O9 . 2_656 89.5(3)
O17 Mo4 O18 . . 101.8(4)
O16 Mo4 O18 . . 89.0(3)
O9 Mo4 O18 2_656 . 156.4(4)
O17 Mo4 O19 . . 99.1(3)
O16 Mo4 O19 . . 158.9(3)
O9 Mo4 O19 2_656 . 87.5(3)
O18 Mo4 O19 . . 85.5(3)
O17 Mo4 O3 . . 161.4(4)
O16 Mo4 O3 . . 65.7(4)
O9 Mo4 O3 2_656 . 92.5(4)
O18 Mo4 O3 . . 65.5(4)
O19 Mo4 O3 . . 93.5(4)
O17 Mo4 O4 . . 158.6(4)
O16 Mo4 O4 . . 95.0(4)
O9 Mo4 O4 2_656 . 65.3(4)
O18 Mo4 O4 . . 91.4(4)
O19 Mo4 O4 . . 64.9(4)
O3 Mo4 O4 . . 39.9(4)
O20 Mo5 O14 . . 101.8(4)
O20 Mo5 O12 . . 101.3(4)
O14 Mo5 O12 . . 88.9(3)
O20 Mo5 O8 . . 100.7(4)
O14 Mo5 O8 . . 157.4(4)
O12 Mo5 O8 . . 86.8(3)
O20 Mo5 O18 . . 101.8(4)
O14 Mo5 O18 . . 88.3(3)
O12 Mo5 O18 . . 156.8(4)
O8 Mo5 O18 . . 87.0(3)
O20 Mo5 O2 . . 158.1(4)
O14 Mo5 O2 . . 93.8(4)
O12 Mo5 O2 . . 63.3(4)
O8 Mo5 O2 . . 64.6(4)
O18 Mo5 O2 . . 93.9(4)
O21 Mo6 O22 . . 102.8(4)
O21 Mo6 O13 . 2_656 102.3(4)
O22 Mo6 O13 . 2_656 89.0(3)
O21 Mo6 O19 . . 99.4(3)
O22 Mo6 O19 . . 89.6(3)
O13 Mo6 O19 2_656 . 158.0(3)
O21 Mo6 O11 . 2_656 100.9(4)
O22 Mo6 O11 . 2_656 156.2(3)
O13 Mo6 O11 2_656 2_656 86.5(3)
O19 Mo6 O11 . 2_656 86.0(3)
O21 Mo6 O1 . . 160.7(4)
O22 Mo6 O1 . . 64.9(4)
O13 Mo6 O1 2_656 . 64.2(4)
O19 Mo6 O1 . . 95.5(4)
O11 Mo6 O1 2_656 . 92.2(4)
O21 Mo6 O4 . . 158.3(4)
O22 Mo6 O4 . . 92.4(4)
O13 Mo6 O4 2_656 . 93.2(4)
O19 Mo6 O4 . . 64.9(4)
O11 Mo6 O4 2_656 . 64.6(4)
O1 Mo6 O4 . . 41.0(4)
O4 P1 O4 . 2_656 180.000(2)
O4 P1 O3 . 2_656 112.2(7)
O4 P1 O3 2_656 2_656 67.8(7)
O4 P1 O3 . . 67.8(7)
O4 P1 O3 2_656 . 112.2(7)
O3 P1 O3 2_656 . 180.0(10)
O4 P1 O1 . . 69.3(7)
O4 P1 O1 2_656 . 110.7(7)
O3 P1 O1 2_656 . 70.2(7)
O3 P1 O1 . . 109.8(7)
O4 P1 O1 . 2_656 110.7(7)
O4 P1 O1 2_656 2_656 69.3(7)
O3 P1 O1 2_656 2_656 109.8(7)
O3 P1 O1 . 2_656 70.2(7)
O1 P1 O1 . 2_656 180.000(3)
O4 P1 O2 . 2_656 70.9(7)
O4 P1 O2 2_656 2_656 109.1(7)
O3 P1 O2 2_656 2_656 71.6(7)
O3 P1 O2 . 2_656 108.4(7)
O1 P1 O2 . 2_656 106.4(7)
O1 P1 O2 2_656 2_656 73.6(7)
O4 P1 O2 . . 109.1(7)
O4 P1 O2 2_656 . 70.9(7)
O3 P1 O2 2_656 . 108.4(7)
O3 P1 O2 . . 71.6(7)
O1 P1 O2 . . 73.6(7)
O1 P1 O2 2_656 . 106.4(7)
O2 P1 O2 2_656 . 180.000(3)
P1 O1 O4 . . 54.2(6)
P1 O1 O3 . 2_656 54.0(6)
O4 O1 O3 . 2_656 91.6(9)
P1 O1 Mo6 . . 125.6(7)
O4 O1 Mo6 . . 71.3(6)
O3 O1 Mo6 2_656 . 136.4(8)
P1 O1 Mo3 . 2_656 124.6(7)
O4 O1 Mo3 . 2_656 134.3(8)
O3 O1 Mo3 2_656 2_656 70.6(6)
Mo6 O1 Mo3 . 2_656 92.7(4)
P1 O1 Mo1 . . 120.6(7)
O4 O1 Mo1 . . 130.3(8)
O3 O1 Mo1 2_656 . 126.8(8)
Mo6 O1 Mo1 . . 92.5(4)
Mo3 O1 Mo1 2_656 . 91.7(4)
P1 O2 O4 . 2_656 52.1(6)
P1 O2 O3 . . 52.0(6)
O4 O2 O3 2_656 . 87.5(8)
P1 O2 Mo5 . . 123.5(7)
O4 O2 Mo5 2_656 . 134.0(8)
O3 O2 Mo5 . . 71.5(6)
P1 O2 Mo1 . . 121.4(7)
O4 O2 Mo1 2_656 . 129.4(8)
O3 O2 Mo1 . . 130.7(8)
Mo5 O2 Mo1 . . 93.5(5)
P1 O2 Mo2 . . 123.5(7)
O4 O2 Mo2 2_656 . 71.3(6)
O3 O2 Mo2 . . 133.1(8)
Mo5 O2 Mo2 . . 93.6(5)
Mo1 O2 Mo2 . . 93.3(5)
P1 O3 O4 . . 55.9(6)
P1 O3 O1 . 2_656 55.8(6)
O4 O3 O1 . 2_656 93.6(9)
P1 O3 O2 . . 56.3(6)
O4 O3 O2 . . 92.3(8)
O1 O3 O2 2_656 . 89.3(8)
P1 O3 Mo4 . . 127.1(7)
O4 O3 Mo4 . . 71.2(6)
O1 O3 Mo4 2_656 . 133.8(8)
O2 O3 Mo4 . . 133.1(8)
P1 O3 Mo3 . . 123.9(7)
O4 O3 Mo3 . . 134.8(8)
O1 O3 Mo3 2_656 . 68.1(6)
O2 O3 Mo3 . . 126.7(8)
Mo4 O3 Mo3 . . 91.7(4)
P1 O4 O3 . . 56.4(6)
P1 O4 O1 . . 56.5(6)
O3 O4 O1 . . 94.2(9)
P1 O4 O2 . 2_656 57.0(6)
O3 O4 O2 . 2_656 92.8(9)
O1 O4 O2 . 2_656 90.9(8)
P1 O4 Mo4 . . 125.3(7)
O3 O4 Mo4 . . 68.9(6)
O1 O4 Mo4 . . 134.5(8)
O2 O4 Mo4 2_656 . 130.3(8)
P1 O4 Mo6 . . 124.2(7)
O3 O4 Mo6 . . 132.6(8)
O1 O4 Mo6 . . 67.7(6)
O2 O4 Mo6 2_656 . 129.1(7)
Mo4 O4 Mo6 . . 92.6(4)
Mo1 O5 Mo3 . 2_656 141.3(5)
Mo1 O7 Mo2 . . 137.8(5)
Mo1 O8 Mo5 . . 137.1(5)
Mo4 O9 Mo2 2_656 . 138.8(4)
Mo2 O11 Mo6 . 2_656 140.4(4)
Mo2 O12 Mo5 . . 140.0(5)
Mo3 O13 Mo6 . 2_656 138.4(5)
Mo5 O14 Mo3 . . 139.9(5)
Mo4 O16 Mo3 . . 138.5(5)
Mo4 O18 Mo5 . . 137.7(4)
Mo6 O19 Mo4 . . 137.3(4)
Mo6 O22 Mo1 . . 139.5(4)
H23A O23 H23B . . 108.7
N2 C1 N1 . . 109.6(10)
N2 C1 H1 . . 125.2
N1 C1 H1 . . 125.2
C3 C2 N2 . . 106.6(10)
C3 C2 H2 . . 126.7
N2 C2 H2 . . 126.7
C2 C3 N1 . . 107.8(10)
C2 C3 H3 . . 126.1
N1 C3 H3 . . 126.1
N1 C4 C5 . . 112.0(10)
N1 C4 H4A . . 109.2
C5 C4 H4A . . 109.2
N1 C4 H4B . . 109.2
C5 C4 H4B . . 109.2
H4A C4 H4B . . 107.9
C4 C5 C6 . . 113.4(10)
C4 C5 H5A . . 108.9
C6 C5 H5A . . 108.9
C4 C5 H5B . . 108.9
C6 C5 H5B . . 108.9
H5A C5 H5B . . 107.7
C7 C6 C5 . . 112.0(12)
C7 C6 H6A . . 109.2
C5 C6 H6A . . 109.2
C7 C6 H6B . . 109.2
C5 C6 H6B . . 109.2
H6A C6 H6B . . 107.9
C6 C7 N3 . . 108.6(11)
C6 C7 H7A . . 110.0
N3 C7 H7A . . 110.0
C6 C7 H7B . . 110.0
N3 C7 H7B . . 110.0
H7A C7 H7B . . 108.4
C9 C8 N3 . . 108.5(12)
C9 C8 H8 . . 125.8
N3 C8 H8 . . 125.8
C10 N4 C9 . . 108.7(11)
C10 N4 H4 . . 125.6
C9 N4 H4 . . 125.6
N4 C10 N3 . . 108.5(12)
N4 C10 H10 . . 125.8
N3 C10 H10 . . 125.8
C1 N1 C3 . . 107.5(9)
C1 N1 C4 . . 125.2(9)
C3 N1 C4 . . 127.3(9)
C1 N2 C2 . . 108.4(10)
C1 N2 H2A . . 125.8
C2 N2 H2A . . 125.8
C10 N3 C8 . . 107.0(11)
C10 N3 C7 . . 127.1(11)
C8 N3 C7 . . 125.9(11)
C8 C9 N4 . . 107.2(11)
C8 C9 H9 . . 126.4
N4 C9 H9 . . 126.4

loop_
_geom_bond_atom_site_label_1
_geom_bond_atom_site_label_2
_geom_bond_site_symmetry_2
_geom_bond_distance
Mo1 O6 . 1.657(7)
Mo1 O7 . 1.864(8)
Mo1 O5 . 1.882(8)
Mo1 O8 . 1.903(8)
Mo1 O22 . 1.944(8)
Mo1 O2 . 2.452(13)
Mo1 O1 . 2.510(13)
Mo2 O10 . 1.654(7)
Mo2 O11 . 1.853(7)
Mo2 O12 . 1.880(8)
Mo2 O9 . 1.920(8)
Mo2 O7 . 1.963(8)
Mo2 O2 . 2.460(14)
Mo3 O15 . 1.651(7)
Mo3 O13 . 1.896(8)
Mo3 O5 2_656 1.902(8)
Mo3 O14 . 1.914(8)
Mo3 O16 . 1.927(8)
Mo3 O1 2_656 2.467(12)
Mo3 O3 . 2.507(13)
Mo4 O17 . 1.666(7)
Mo4 O16 . 1.870(7)
Mo4 O9 2_656 1.903(8)
Mo4 O18 . 1.912(8)
Mo4 O19 . 1.953(7)
Mo4 O3 . 2.439(13)
Mo4 O4 . 2.475(13)
Mo5 O20 . 1.653(7)
Mo5 O14 . 1.883(8)
Mo5 O12 . 1.910(8)
Mo5 O8 . 1.916(8)
Mo5 O18 . 1.923(8)
Mo5 O2 . 2.429(13)
Mo6 O21 . 1.671(6)
Mo6 O22 . 1.865(8)
Mo6 O13 2_656 1.902(8)
Mo6 O19 . 1.906(7)
Mo6 O11 2_656 1.933(8)
Mo6 O1 . 2.439(13)
Mo6 O4 . 2.498(12)
P1 O4 . 1.499(13)
P1 O4 2_656 1.499(13)
P1 O3 2_656 1.508(13)
P1 O3 . 1.508(13)
P1 O1 . 1.541(13)
P1 O1 2_656 1.541(13)
P1 O2 2_656 1.592(14)
P1 O2 . 1.592(14)
O1 O4 . 1.728(18)
O1 O3 2_656 1.754(18)
O1 Mo3 2_656 2.467(12)
O2 O4 2_656 1.794(18)
O2 O3 . 1.816(19)
O3 O4 . 1.677(18)
O3 O1 2_656 1.754(18)
O4 O2 2_656 1.794(18)
O5 Mo3 2_656 1.902(8)
O9 Mo4 2_656 1.903(8)
O11 Mo6 2_656 1.933(8)
O13 Mo6 2_656 1.902(8)
O23 H23A . 0.8500
O23 H23B . 0.8500
C1 N2 . 1.318(14)
C1 N1 . 1.323(14)
C1 H1 . 0.9300
C2 C3 . 1.341(16)
C2 N2 . 1.378(14)
C2 H2 . 0.9300
C3 N1 . 1.378(14)
C3 H3 . 0.9300
C4 N1 . 1.478(14)
C4 C5 . 1.502(17)
C4 H4A . 0.9700
C4 H4B . 0.9700
C5 C6 . 1.549(16)
C5 H5A . 0.9700
C5 H5B . 0.9700
C6 C7 . 1.436(18)
C6 H6A . 0.9700
C6 H6B . 0.9700
C7 N3 . 1.503(15)
C7 H7A . 0.9700
C7 H7B . 0.9700
C8 C9 . 1.323(17)
C8 N3 . 1.365(15)
C8 H8 . 0.9300
N4 C10 . 1.313(16)
N4 C9 . 1.370(16)
N4 H4 . 0.8600
C10 N3 . 1.353(16)
C10 H10 . 0.9300
N2 H2A . 0.8600
C9 H9 . 0.9300

loop_
_geom_hbond_atom_site_label_D
_geom_hbond_atom_site_label_H
_geom_hbond_atom_site_label_A
_geom_hbond_site_symmetry_A
_geom_hbond_distance_DH
_geom_hbond_distance_HA
_geom_hbond_distance_DA
_geom_hbond_angle_DHA
N4 H4 O9 1_455 0.86 2.23 2.976(13) 144.8
N2 H2A O19 1_665 0.86 2.03 2.892(12) 175.3
O23 H23A O15 2_666 0.85 2.47 3.308(13) 169.7
O23 H23B O18 1_665 0.85 2.23 3.071(12) 169.6
